data_4336477
loop_
_publ_author_name
'Adrien Kaeser'
'Meera Mohankumar'
'John Mohanraj'
'Filippo Monti'
'Michel Holler'
'Juan-Jos\'e Cid'
'Omar Moudam'
'Iwona Nierengarten'
'Lydia Karmazin-Brelot'
'Carine Duhayon'
'B\'eatrice Delavaux-Nicot'
'Nicola Armaroli'
'Jean-Fran\,cois Nierengarten'

_publ_contact_author_address
; 
Laboratoire de Chimie des Mat\'eriaux Mol\'eculaires, 
Universit\'e de Strasbourg et CNRS (UMR 7509), 
25 rue Becquerel, 67087 Strasbourg Cedex 2, France
;
_publ_contact_author_email nierengarten@unistra.fr
_publ_contact_author_name 'Jean-Francois Nierengarten'
_publ_contact_author_phone '+33 (0)3 68 85 27 63'
_publ_section_title
;
 Heteroleptic Copper(I) Complexes Prepared from Phenanthroline and
 Bis-Phosphine Ligands
;
_journal_name_full 'Inorganic Chemistry'
_journal_page_first 12140
_journal_page_last 12151
_journal_paper_doi 10.1021/ic4020042
_journal_volume 52
_journal_year 2013
_chemical_formula_moiety 'C72 H56 Cu O2 P4, B F4'
_chemical_formula_sum 'C72 H56 B Cu F4 O2 P4'
_chemical_formula_weight 1227.48
_space_group_IT_number 60
_symmetry_cell_setting orthorhombic
_symmetry_space_group_name_Hall '-P 2n 2ab'
_symmetry_space_group_name_H-M 'P b c n'
_atom_sites_solution_hydrogens geom
_atom_sites_solution_primary direct
_audit_creation_date 07-09-11
_audit_creation_method CRYSTALS_ver_12.84
_cell_angle_alpha 90
_cell_angle_beta 90
_cell_angle_gamma 90
_cell_formula_units_Z 8
_cell_length_a 20.0837(6)
_cell_length_b 24.4373(7)
_cell_length_c 24.7392(8)
_cell_measurement_reflns_used 8956
_cell_measurement_temperature 180
_cell_measurement_theta_max 29
_cell_measurement_theta_min 3
_cell_volume 12141.8(6)
_computing_cell_refinement 'CrysAlis RED, (Oxford Diffraction, 2002)'
_computing_data_collection 'Xcalibur, (Oxford Diffraction, 2002)'
_computing_data_reduction 'CrysAlis RED, (Oxford Diffraction, 2002)'
_computing_molecular_graphics 'CAMERON (Watkin et al., 1996)'
_computing_publication_material 'CRYSTALS (Betteridge et al., 2003)'
_computing_structure_refinement 'CRYSTALS (Betteridge et al., 2003)'
_computing_structure_solution 'SIR92 (Altomare et al., 1994)'
_diffrn_ambient_temperature 180
_diffrn_measured_fraction_theta_full 0.998
_diffrn_measured_fraction_theta_max 0.998
_diffrn_measurement_device_type 'Oxford Diffraction XCALIBUR'
_diffrn_measurement_method '\f & \w scans'
_diffrn_radiation_monochromator graphite
_diffrn_radiation_type 'Mo K\a'
_diffrn_radiation_wavelength 0.71073
_diffrn_reflns_av_R_equivalents 0.059
_diffrn_reflns_limit_h_max 27
_diffrn_reflns_limit_h_min -27
_diffrn_reflns_limit_k_max 33
_diffrn_reflns_limit_k_min -33
_diffrn_reflns_limit_l_max 33
_diffrn_reflns_limit_l_min -33
_diffrn_reflns_number 116293
_diffrn_reflns_theta_full 29.082
_diffrn_reflns_theta_max 29.082
_diffrn_reflns_theta_min 2.612
_diffrn_standards_number 0
_exptl_absorpt_coefficient_mu 0.525
_exptl_absorpt_correction_T_max 0.90
_exptl_absorpt_correction_T_min 0.78
_exptl_absorpt_correction_type multi-scan
_exptl_absorpt_process_details
;
CrysAlis RED, Oxford Diffraction Ltd.,
Version 1.171.31.5 (release 28-08-2006 CrysAlis171 .NET)
(compiled Aug 28 2006,13:05:05)
empirical absorption correction using spherical harmonics,
 implemented in SCALE3 ABSPACK scaling algorithm.
;
_exptl_crystal_colour colorless
_exptl_crystal_density_diffrn 1.343
_exptl_crystal_description block
_exptl_crystal_F_000 5072
_exptl_crystal_size_max 0.40
_exptl_crystal_size_mid 0.25
_exptl_crystal_size_min 0.20
_refine_diff_density_max 2.52
_refine_diff_density_min -1.38
_refine_ls_extinction_method none
_refine_ls_goodness_of_fit_ref 1.1238
_refine_ls_hydrogen_treatment constr
_refine_ls_matrix_type full
_refine_ls_number_parameters 656
_refine_ls_number_reflns 6792
_refine_ls_number_restraints 8
_refine_ls_R_factor_all 0.1299
_refine_ls_R_factor_gt 0.0679
_refine_ls_shift/su_max 0.000370
_refine_ls_structure_factor_coef F
_refine_ls_weighting_details
;
 Method, part 1, Chebychev polynomial, (Watkin, 1994, Prince, 1982) 
 [weight] = 1.0/[A~0~*T~0~(x)+A~1~*T~1~(x) ... +A~n-1~]*T~n-1~(x)] 
 where A~i~ are the Chebychev coefficients listed below and x= Fcalc/Fmax 
 Method = Robust Weighting (Prince, 1982) 
 W = [weight] * [1-(deltaF/6*sigmaF)^2^]^2^ 
 A~i~ are: 
 8.06 -1.62 6.05 
;
_refine_ls_weighting_scheme calc
_refine_ls_wR_factor_all 0.1085
_refine_ls_wR_factor_gt 0.0761
_refine_ls_wR_factor_ref 0.0761
_reflns_limit_h_max 27
_reflns_limit_h_min 0
_reflns_limit_k_max 33
_reflns_limit_k_min 0
_reflns_limit_l_max 33
_reflns_limit_l_min 0
_reflns_number_gt 6792
_reflns_number_total 16153
_reflns_threshold_expression I>2.0\s(I)
_cod_data_source_file ic4020042_si_004.cif
_cod_data_source_block CRYSTALS_cif
_cod_original_sg_symbol_H-M 'P b c n '
_cod_original_formula_sum 'C72 H56 B1 Cu1 F4 O2 P4'
_cod_database_code 4336477

loop_
_symmetry_equiv_pos_as_xyz
x,y,z
-x,-y,-z
-x+1/2,y+1/2,z
x+1/2,-y+1/2,-z
x,-y,z+1/2
-x,y,-z+1/2
-x+1/2,-y+1/2,z+1/2
x+1/2,y+1/2,-z+1/2

loop_
_atom_site_label
_atom_site_type_symbol
_atom_site_fract_x
_atom_site_fract_y
_atom_site_fract_z
_atom_site_U_iso_or_equiv
_atom_site_occupancy
_atom_site_adp_type
_atom_site_refinement_flags_posn
_atom_site_refinement_flags_adp
Cu1 Cu 0.21830(3) 0.36861(3) 0.06069(3) 0.0221 1.0000 Uani . .
P1 P 0.32095(6) 0.40763(6) 0.05712(6) 0.0254 1.0000 Uani . .
P2 P 0.13425(6) 0.42612(5) 0.03910(6) 0.0199 1.0000 Uani . .
P3 P 0.20513(6) 0.27665(5) 0.06001(6) 0.0214 1.0000 Uani . .
P4 P 0.22748(7) 0.40814(6) 0.21568(6) 0.0265 1.0000 Uani . .
C1 C 0.3881(4) 0.3621(3) 0.0751(3) 0.0495 1.0000 Uani . .
C2 C 0.3830(4) 0.3356(3) 0.1242(3) 0.0495 1.0000 Uani . .
C3 C 0.4331(4) 0.3003(3) 0.1411(3) 0.0495 1.0000 Uani . .
C4 C 0.4873(4) 0.2920(3) 0.1088(3) 0.0495 1.0000 Uani . .
C5 C 0.4931(4) 0.3182(3) 0.0605(3) 0.0495 1.0000 Uani . .
C6 C 0.4429(4) 0.3532(3) 0.0427(3) 0.0495 1.0000 Uani . .
C7 C 0.3392(5) 0.4284(4) -0.0114(4) 0.0719 1.0000 Uani . .
C8 C 0.3153(5) 0.3964(4) -0.0528(4) 0.0719 1.0000 Uani . .
C9 C 0.3312(5) 0.4078(4) -0.1065(4) 0.0719 1.0000 Uani . .
C10 C 0.3691(5) 0.4519(4) -0.1181(4) 0.0719 1.0000 Uani . .
C11 C 0.3910(5) 0.4877(4) -0.0779(4) 0.0719 1.0000 Uani . .
C12 C 0.3752(5) 0.4755(4) -0.0242(4) 0.0719 1.0000 Uani . .
C13 C 0.3390(3) 0.4678(2) 0.0975(2) 0.0272 1.0000 Uani . .
C14 C 0.4031(3) 0.4782(3) 0.1185(3) 0.0370 1.0000 Uani . .
C15 C 0.4151(3) 0.5232(3) 0.1500(3) 0.0450 1.0000 Uani . .
C16 C 0.3647(3) 0.5594(3) 0.1622(3) 0.0395 1.0000 Uani . .
C17 C 0.3016(3) 0.5504(3) 0.1420(3) 0.0363 1.0000 Uani . .
C18 C 0.2904(3) 0.5057(2) 0.1091(2) 0.0267 1.0000 Uani . .
C19 C 0.2097(3) 0.5194(2) 0.0404(2) 0.0240 1.0000 Uani . .
C20 C 0.2371(3) 0.5672(2) 0.0203(3) 0.0329 1.0000 Uani . .
C21 C 0.2141(4) 0.5878(3) -0.0274(3) 0.0400 1.0000 Uani . .
C22 C 0.1640(4) 0.5620(3) -0.0552(3) 0.0393 1.0000 Uani . .
C23 C 0.1374(3) 0.5137(2) -0.0359(2) 0.0309 1.0000 Uani . .
C24 C 0.1604(3) 0.4917(2) 0.0119(2) 0.0213 1.0000 Uani . .
C25 C 0.0776(3) 0.3997(2) -0.0117(2) 0.0239 1.0000 Uani . .
C26 C 0.1048(3) 0.3746(2) -0.0570(2) 0.0303 1.0000 Uani . .
C27 C 0.0639(4) 0.3501(3) -0.0946(3) 0.0396 1.0000 Uani . .
C28 C -0.0040(4) 0.3491(3) -0.0870(3) 0.0423 1.0000 Uani . .
C29 C -0.0312(3) 0.3735(3) -0.0424(3) 0.0375 1.0000 Uani . .
C30 C 0.0091(3) 0.3993(2) -0.0048(3) 0.0298 1.0000 Uani . .
C31 C 0.0798(2) 0.4423(2) 0.0952(2) 0.0208 1.0000 Uani . .
C32 C 0.0463(3) 0.4918(2) 0.0979(2) 0.0267 1.0000 Uani . .
C33 C 0.0023(3) 0.5021(3) 0.1400(2) 0.0344 1.0000 Uani . .
C34 C -0.0080(3) 0.4620(3) 0.1786(2) 0.0346 1.0000 Uani . .
C35 C 0.0266(3) 0.4134(3) 0.1764(2) 0.0321 1.0000 Uani . .
C36 C 0.0710(3) 0.4038(2) 0.1350(2) 0.0236 1.0000 Uani . .
C37 C 0.2282(3) 0.2507(2) -0.0062(2) 0.0266 1.0000 Uani . .
C38 C 0.2935(3) 0.2555(3) -0.0239(3) 0.0331 1.0000 Uani . .
C39 C 0.3099(3) 0.2409(3) -0.0762(3) 0.0440 1.0000 Uani . .
C40 C 0.2630(4) 0.2214(3) -0.1105(3) 0.0491 1.0000 Uani . .
C41 C 0.1979(4) 0.2164(4) -0.0931(3) 0.0606 1.0000 Uani . .
C42 C 0.1814(3) 0.2311(3) -0.0412(3) 0.0441 1.0000 Uani . .
C43 C 0.1228(3) 0.2473(2) 0.0715(2) 0.0245 1.0000 Uani . .
C44 C 0.0673(3) 0.2779(2) 0.0592(3) 0.0317 1.0000 Uani . .
C45 C 0.0038(3) 0.2571(3) 0.0663(3) 0.0399 1.0000 Uani . .
C46 C -0.0038(3) 0.2050(3) 0.0864(3) 0.0383 1.0000 Uani . .
C47 C 0.0502(3) 0.1740(3) 0.0984(3) 0.0479 1.0000 Uani . .
C48 C 0.1139(3) 0.1950(3) 0.0908(3) 0.0440 1.0000 Uani . .
C49 C 0.2547(3) 0.2374(2) 0.1074(2) 0.0246 1.0000 Uani . .
C50 C 0.2933(3) 0.1926(2) 0.0949(3) 0.0291 1.0000 Uani . .
C51 C 0.3243(3) 0.1627(2) 0.1350(3) 0.0351 1.0000 Uani . .
C52 C 0.3172(3) 0.1775(3) 0.1875(3) 0.0400 1.0000 Uani . .
C53 C 0.2788(4) 0.2218(3) 0.2017(3) 0.0407 1.0000 Uani . .
C54 C 0.2483(3) 0.2518(2) 0.1614(2) 0.0287 1.0000 Uani . .
C55 C 0.1740(3) 0.3034(2) 0.2182(2) 0.0323 1.0000 Uani . .
C56 C 0.1326(4) 0.2606(3) 0.2339(3) 0.0435 1.0000 Uani . .
C57 C 0.0929(3) 0.2679(3) 0.2790(3) 0.0419 1.0000 Uani . .
C58 C 0.0949(3) 0.3164(3) 0.3065(3) 0.0406 1.0000 Uani . .
C59 C 0.1347(3) 0.3586(2) 0.2894(2) 0.0324 1.0000 Uani . .
C60 C 0.1762(3) 0.3530(2) 0.2443(2) 0.0259 1.0000 Uani . .
C61 C 0.3070(3) 0.3991(3) 0.2504(2) 0.0316 1.0000 Uani . .
C62 C 0.3301(3) 0.3499(3) 0.2688(3) 0.0386 1.0000 Uani . .
C63 C 0.3941(4) 0.3440(3) 0.2892(3) 0.0497 1.0000 Uani . .
C64 C 0.4340(3) 0.3893(3) 0.2927(3) 0.0512 1.0000 Uani . .
C65 C 0.4132(3) 0.4387(3) 0.2744(3) 0.0491 1.0000 Uani . .
C66 C 0.3497(3) 0.4429(3) 0.2527(3) 0.0415 1.0000 Uani . .
C67 C 0.1947(3) 0.4691(2) 0.2493(2) 0.0251 1.0000 Uani . .
C68 C 0.2091(3) 0.4838(3) 0.3023(2) 0.0362 1.0000 Uani . .
C69 C 0.1814(3) 0.5311(3) 0.3238(3) 0.0397 1.0000 Uani . .
C70 C 0.1397(3) 0.5635(3) 0.2933(3) 0.0415 1.0000 Uani . .
C71 C 0.1250(3) 0.5491(2) 0.2411(3) 0.0351 1.0000 Uani . .
C72 C 0.1531(3) 0.5022(2) 0.2190(2) 0.0267 1.0000 Uani . .
O1 O 0.22603(18) 0.49686(15) 0.08940(15) 0.0244 1.0000 Uani . .
O2 O 0.2118(2) 0.29872(16) 0.17150(17) 0.0387 1.0000 Uani . .
B1 B 0.000000(5) 0.123284(5) 0.250000(5) 0.0654 1.0000 Uani S T
B2 B 0.500032(5) 0.185161(5) 0.250032(5) 0.0399 1.0000 Uani S T
F1 F 0.0455(6) 0.1501(5) 0.2232(5) 0.2000 1.0000 Uani . .
F2 F 0.0270(6) 0.0790(5) 0.2761(5) 0.2000 1.0000 Uani . .
F3 F 0.4724(3) 0.1526(3) 0.2120(3) 0.1000 1.0000 Uani . .
F4 F 0.4500(3) 0.2124(3) 0.2764(3) 0.1000 1.0000 Uani . .
H21 H 0.3457 0.3417 0.1463 0.0590 1.0000 Uiso R .
H31 H 0.4295 0.2831 0.1742 0.0589 1.0000 Uiso R .
H41 H 0.5204 0.2674 0.1198 0.0594 1.0000 Uiso R .
H51 H 0.5307 0.3126 0.0384 0.0596 1.0000 Uiso R .
H61 H 0.4469 0.3715 0.0095 0.0591 1.0000 Uiso R .
H81 H 0.2875 0.3675 -0.0444 0.0871 1.0000 Uiso R .
H91 H 0.3170 0.3843 -0.1340 0.0871 1.0000 Uiso R .
H101 H 0.3812 0.4589 -0.1543 0.0876 1.0000 Uiso R .
H111 H 0.4141 0.5205 -0.0866 0.0874 1.0000 Uiso R .
H121 H 0.3901 0.4983 0.0037 0.0872 1.0000 Uiso R .
H141 H 0.4373 0.4538 0.1110 0.0462 1.0000 Uiso R .
H151 H 0.4579 0.5294 0.1634 0.0523 1.0000 Uiso R .
H161 H 0.3730 0.5901 0.1836 0.0492 1.0000 Uiso R .
H171 H 0.2664 0.5740 0.1504 0.0442 1.0000 Uiso R .
H201 H 0.2708 0.5853 0.0393 0.0402 1.0000 Uiso R .
H211 H 0.2327 0.6196 -0.0414 0.0472 1.0000 Uiso R .
H221 H 0.1477 0.5773 -0.0872 0.0472 1.0000 Uiso R .
H231 H 0.1035 0.4957 -0.0547 0.0383 1.0000 Uiso R .
H261 H 0.1514 0.3742 -0.0616 0.0370 1.0000 Uiso R .
H271 H 0.0828 0.3343 -0.1254 0.0470 1.0000 Uiso R .
H281 H -0.0317 0.3325 -0.1124 0.0502 1.0000 Uiso R .
H291 H -0.0770 0.3725 -0.0369 0.0453 1.0000 Uiso R .
H301 H -0.0096 0.4162 0.0254 0.0359 1.0000 Uiso R .
H321 H 0.0533 0.5185 0.0712 0.0322 1.0000 Uiso R .
H331 H -0.0203 0.5355 0.1417 0.0402 1.0000 Uiso R .
H341 H -0.0378 0.4684 0.2063 0.0412 1.0000 Uiso R .
H351 H 0.0194 0.3869 0.2028 0.0380 1.0000 Uiso R .
H361 H 0.0954 0.3712 0.1337 0.0292 1.0000 Uiso R .
H381 H 0.3264 0.2685 -0.0004 0.0419 1.0000 Uiso R .
H391 H 0.3539 0.2442 -0.0877 0.0511 1.0000 Uiso R .
H401 H 0.2745 0.2116 -0.1456 0.0603 1.0000 Uiso R .
H411 H 0.1651 0.2034 -0.1167 0.0681 1.0000 Uiso R .
H421 H 0.1376 0.2270 -0.0292 0.0551 1.0000 Uiso R .
H441 H 0.0726 0.3135 0.0453 0.0381 1.0000 Uiso R .
H451 H -0.0332 0.2781 0.0575 0.0481 1.0000 Uiso R .
H461 H -0.0465 0.1911 0.0918 0.0451 1.0000 Uiso R .
H471 H 0.0447 0.1384 0.1123 0.0560 1.0000 Uiso R .
H481 H 0.1512 0.1735 0.0986 0.0521 1.0000 Uiso R .
H501 H 0.2982 0.1816 0.0589 0.0352 1.0000 Uiso R .
H511 H 0.3503 0.1324 0.1259 0.0413 1.0000 Uiso R .
H521 H 0.3381 0.1566 0.2142 0.0500 1.0000 Uiso R .
H531 H 0.2739 0.2322 0.2380 0.0481 1.0000 Uiso R .
H561 H 0.1316 0.2275 0.2146 0.0513 1.0000 Uiso R .
H571 H 0.0648 0.2395 0.2908 0.0532 1.0000 Uiso R .
H581 H 0.0686 0.3210 0.3370 0.0480 1.0000 Uiso R .
H591 H 0.1343 0.3917 0.3085 0.0402 1.0000 Uiso R .
H621 H 0.3024 0.3194 0.2674 0.0452 1.0000 Uiso R .
H631 H 0.4089 0.3100 0.3003 0.0581 1.0000 Uiso R .
H641 H 0.4762 0.3856 0.3083 0.0570 1.0000 Uiso R .
H651 H 0.4405 0.4696 0.2764 0.0602 1.0000 Uiso R .
H661 H 0.3355 0.4762 0.2385 0.0502 1.0000 Uiso R .
H681 H 0.2367 0.4614 0.3233 0.0453 1.0000 Uiso R .
H691 H 0.1918 0.5412 0.3593 0.0483 1.0000 Uiso R .
H701 H 0.1211 0.5954 0.3084 0.0489 1.0000 Uiso R .
H711 H 0.0961 0.5706 0.2206 0.0432 1.0000 Uiso R .
H721 H 0.1439 0.4927 0.1831 0.0334 1.0000 Uiso R .

loop_
_atom_site_aniso_label
_atom_site_aniso_U_11
_atom_site_aniso_U_22
_atom_site_aniso_U_33
_atom_site_aniso_U_23
_atom_site_aniso_U_13
_atom_site_aniso_U_12
Cu1 0.0184(3) 0.0192(3) 0.0286(3) 0.0014(3) 0.0005(3) 0.0030(2)
P1 0.0183(6) 0.0287(7) 0.0292(7) 0.0008(7) 0.0021(6) 0.0020(5)
P2 0.0193(6) 0.0192(6) 0.0214(6) 0.0014(5) -0.0006(5) 0.0027(5)
P3 0.0207(6) 0.0179(6) 0.0256(7) -0.0008(6) 0.0000(6) 0.0022(5)
P4 0.0308(7) 0.0259(6) 0.0228(7) 0.0023(6) 0.0027(6) 0.0068(6)
C1 0.0495(5) 0.0495(5) 0.0495(5) -0.0011(5) -0.0011(5) -0.0011(5)
C2 0.0495(5) 0.0495(5) 0.0495(5) -0.0011(5) -0.0011(5) -0.0011(5)
C3 0.0495(5) 0.0495(5) 0.0495(5) -0.0011(5) -0.0011(5) -0.0011(5)
C4 0.0495(5) 0.0495(5) 0.0495(5) -0.0011(5) -0.0011(5) -0.0011(5)
C5 0.0495(5) 0.0495(5) 0.0495(5) -0.0011(5) -0.0011(5) -0.0011(5)
C6 0.0495(5) 0.0495(5) 0.0495(5) -0.0011(5) -0.0011(5) -0.0011(5)
C7 0.0719(8) 0.0719(8) 0.0719(8) -0.0009(8) -0.0008(8) -0.0009(8)
C8 0.0719(8) 0.0719(8) 0.0719(8) -0.0009(8) -0.0008(8) -0.0009(8)
C9 0.0719(8) 0.0719(8) 0.0719(8) -0.0009(8) -0.0008(8) -0.0009(8)
C10 0.0719(8) 0.0719(8) 0.0719(8) -0.0009(8) -0.0008(8) -0.0009(8)
C11 0.0719(8) 0.0719(8) 0.0719(8) -0.0009(8) -0.0008(8) -0.0009(8)
C12 0.0719(8) 0.0719(8) 0.0719(8) -0.0009(8) -0.0008(8) -0.0009(8)
C13 0.023(3) 0.026(3) 0.033(3) 0.004(2) 0.000(2) -0.004(2)
C14 0.029(3) 0.031(3) 0.051(4) 0.002(3) -0.006(3) -0.002(3)
C15 0.032(3) 0.044(4) 0.060(5) 0.009(4) -0.013(3) -0.011(3)
C16 0.043(4) 0.029(3) 0.046(4) 0.001(3) -0.012(3) -0.010(3)
C17 0.036(3) 0.029(3) 0.044(4) 0.003(3) -0.005(3) 0.000(3)
C18 0.024(3) 0.027(3) 0.030(3) 0.007(2) -0.005(2) -0.003(2)
C19 0.026(3) 0.023(2) 0.023(2) 0.002(2) 0.000(2) 0.006(2)
C20 0.042(3) 0.021(3) 0.035(3) 0.001(2) 0.004(3) -0.004(2)
C21 0.055(4) 0.026(3) 0.039(3) 0.010(3) 0.007(3) -0.003(3)
C22 0.056(4) 0.036(3) 0.025(3) 0.012(3) -0.001(3) 0.006(3)
C23 0.036(3) 0.027(3) 0.030(3) 0.001(2) -0.002(3) 0.004(2)
C24 0.022(2) 0.019(3) 0.022(3) 0.002(2) 0.007(2) 0.002(2)
C25 0.024(3) 0.024(3) 0.024(3) 0.006(2) -0.006(2) 0.002(2)
C26 0.038(3) 0.029(3) 0.024(3) -0.001(3) 0.003(3) 0.000(2)
C27 0.055(4) 0.036(3) 0.028(3) -0.002(3) -0.001(3) -0.003(3)
C28 0.049(4) 0.037(3) 0.041(4) 0.003(3) -0.019(3) -0.004(3)
C29 0.031(3) 0.037(3) 0.044(4) 0.002(3) -0.015(3) 0.002(3)
C30 0.025(3) 0.030(3) 0.034(3) -0.001(3) -0.005(2) 0.006(2)
C31 0.016(2) 0.029(3) 0.017(2) 0.001(2) -0.0020(19) 0.004(2)
C32 0.022(2) 0.033(3) 0.026(3) 0.009(2) -0.001(2) 0.008(2)
C33 0.030(3) 0.044(3) 0.029(3) -0.003(3) 0.001(3) 0.015(3)
C34 0.026(3) 0.053(4) 0.025(3) -0.007(3) 0.004(2) 0.002(3)
C35 0.033(3) 0.038(3) 0.025(3) 0.004(3) 0.001(2) -0.009(3)
C36 0.027(3) 0.019(2) 0.024(3) 0.001(2) -0.003(2) 0.000(2)
C37 0.026(3) 0.025(3) 0.029(3) -0.003(2) 0.001(2) 0.002(2)
C38 0.026(3) 0.036(3) 0.038(3) -0.006(3) 0.003(2) 0.002(2)
C39 0.028(3) 0.063(5) 0.042(4) -0.006(3) 0.009(3) 0.008(3)
C40 0.046(4) 0.068(5) 0.034(4) -0.009(3) 0.002(3) 0.012(4)
C41 0.039(4) 0.103(7) 0.039(4) -0.027(4) -0.008(3) 0.007(4)
C42 0.023(3) 0.069(5) 0.039(4) -0.018(4) 0.000(3) -0.001(3)
C43 0.024(2) 0.022(3) 0.028(3) -0.001(2) 0.001(2) 0.000(2)
C44 0.025(2) 0.026(3) 0.044(3) 0.010(3) 0.010(3) 0.003(2)
C45 0.020(2) 0.034(3) 0.066(5) 0.001(3) 0.002(3) 0.003(2)
C46 0.032(3) 0.036(3) 0.048(4) 0.012(3) 0.007(3) -0.008(3)
C47 0.033(3) 0.039(4) 0.071(5) 0.028(4) -0.002(3) -0.010(3)
C48 0.030(3) 0.035(3) 0.068(5) 0.014(3) -0.006(3) 0.000(3)
C49 0.024(3) 0.016(2) 0.034(3) 0.000(2) 0.001(2) -0.001(2)
C50 0.025(3) 0.024(3) 0.038(3) -0.002(2) 0.000(2) 0.002(2)
C51 0.025(3) 0.026(3) 0.055(4) 0.005(3) -0.001(3) 0.010(2)
C52 0.038(3) 0.034(3) 0.048(4) 0.010(3) -0.011(3) 0.004(3)
C53 0.059(4) 0.035(3) 0.028(3) 0.000(3) -0.005(3) 0.004(3)
C54 0.035(3) 0.019(2) 0.032(3) -0.002(2) -0.003(3) 0.003(2)
C55 0.043(3) 0.028(3) 0.026(3) 0.001(2) 0.004(3) 0.012(3)
C56 0.055(4) 0.029(3) 0.046(4) 0.002(3) -0.002(3) -0.003(3)
C57 0.040(3) 0.036(3) 0.050(4) 0.006(3) -0.001(3) -0.002(3)
C58 0.037(3) 0.038(4) 0.046(4) 0.012(3) 0.012(3) 0.007(3)
C59 0.036(3) 0.032(3) 0.029(3) 0.000(2) 0.003(3) 0.010(3)
C60 0.029(3) 0.028(3) 0.021(3) 0.003(2) -0.003(2) 0.007(2)
C61 0.029(3) 0.036(3) 0.030(3) 0.007(3) 0.005(3) 0.006(3)
C62 0.037(3) 0.032(3) 0.047(4) 0.011(3) 0.002(3) 0.001(3)
C63 0.043(4) 0.058(4) 0.048(4) 0.022(4) 0.000(3) 0.016(4)
C64 0.026(3) 0.071(5) 0.057(5) 0.008(4) 0.003(3) 0.007(3)
C65 0.033(3) 0.050(4) 0.064(5) 0.004(4) 0.004(3) -0.001(3)
C66 0.030(3) 0.037(3) 0.057(4) 0.009(3) 0.009(3) 0.005(3)
C67 0.025(3) 0.023(3) 0.027(3) -0.001(2) 0.006(2) 0.001(2)
C68 0.038(3) 0.040(3) 0.030(3) -0.006(3) 0.000(3) 0.003(3)
C69 0.049(4) 0.040(4) 0.030(3) -0.008(3) 0.009(3) -0.010(3)
C70 0.042(4) 0.027(3) 0.055(4) -0.008(3) 0.020(3) -0.003(3)
C71 0.031(3) 0.023(3) 0.052(4) 0.007(3) 0.007(3) 0.000(2)
C72 0.023(3) 0.026(3) 0.031(3) 0.002(2) 0.000(2) -0.003(2)
O1 0.0232(18) 0.0228(17) 0.0270(19) 0.0041(16) -0.0034(16) -0.0003(16)
O2 0.064(3) 0.0238(19) 0.028(2) 0.0006(17) 0.010(2) 0.015(2)
B1 0.065372(5) 0.065372(5) 0.065372(5) 0.000000(5) -0.000015(5) 0.000000(5)
B2 0.039915(5) 0.039915(5) 0.039915(5) -0.000021(5) -0.000007(5) -0.000042(5)
F1 0.200000(5) 0.200000(5) 0.200000(5) -0.000119(5) -0.000045(5) -0.000223(5)
F2 0.200000(5) 0.200000(5) 0.200000(5) -0.000119(5) -0.000045(5) -0.000223(5)
F3 0.100002(5) 0.100002(5) 0.100002(5) -0.000057(5) -0.000020(5) -0.000109(5)
F4 0.100002(5) 0.100002(5) 0.100002(5) -0.000057(5) -0.000020(5) -0.000109(5)

loop_
_atom_type_symbol
_atom_type_scat_dispersion_real
_atom_type_scat_dispersion_imag
_atom_type_scat_Cromer_Mann_a1
_atom_type_scat_Cromer_Mann_b1
_atom_type_scat_Cromer_Mann_a2
_atom_type_scat_Cromer_Mann_b2
_atom_type_scat_Cromer_Mann_a3
_atom_type_scat_Cromer_Mann_b3
_atom_type_scat_Cromer_Mann_a4
_atom_type_scat_Cromer_Mann_b4
_atom_type_scat_Cromer_Mann_c
_atom_type_scat_source
C 0.0033 0.0016 2.3100 20.8439 1.0200 10.2075 1.5886 0.5687 0.8650 51.6512 0.2156 'International Tables Vol C 4.2.6.8 and 6.1.1.4'
H 0.0000 0.0000 0.4930 10.5109 0.3229 26.1257 0.1402 3.1424 0.0408 57.7998 0.0030 'International Tables Vol C 4.2.6.8 and 6.1.1.4'
N 0.0061 0.0033 12.2126 0.0057 3.1322 9.8933 2.0125 28.9975 1.1663 0.5826 -11.5290 'International Tables Vol C 4.2.6.8 and 6.1.1.4'
O 0.0106 0.0060 3.0485 13.2771 2.2868 5.7011 1.5463 0.3239 0.8670 32.9089 0.2508 'International Tables Vol C 4.2.6.8 and 6.1.1.4'
P 0.1023 0.0942 6.4345 1.9067 4.1791 27.1570 1.7800 0.5260 1.4908 68.1645 1.1149 'International Tables Vol C 4.2.6.8 and 6.1.1.4'
Cu 0.3201 1.2651 13.3380 3.5828 7.1676 0.2470 5.6158 11.3966 1.6735 64.8126 1.1910 'International Tables Vol C 4.2.6.8 and 6.1.1.4'
B 0.0013 0.0007 2.0545 23.2185 1.3326 1.0210 1.0979 60.3498 0.7068 0.1403 -0.1932 'International Tables Vol C 4.2.6.8 and 6.1.1.4'
F 0.0171 0.0103 3.5392 10.2825 2.6412 4.2944 1.5170 0.2615 1.0243 26.1476 0.2776 'International Tables Vol C 4.2.6.8 and 6.1.1.4'

loop_
_geom_angle_atom_site_label_1
_geom_angle_site_symmetry_1
_geom_angle_atom_site_label_2
_geom_angle_atom_site_label_3
_geom_angle_site_symmetry_3
_geom_angle
_geom_angle_publ_flag
P1 . Cu1 P2 . 114.02(6) yes
P1 . Cu1 P3 . 121.54(5) yes
P2 . Cu1 P3 . 121.86(5) yes
Cu1 . P1 C1 . 114.2(3) yes
Cu1 . P1 C7 . 109.8(3) yes
C1 . P1 C7 . 104.7(4) yes
Cu1 . P1 C13 . 120.05(19) yes
C1 . P1 C13 . 102.4(3) yes
C7 . P1 C13 . 104.3(4) yes
Cu1 . P2 C24 . 114.82(17) yes
Cu1 . P2 C25 . 114.24(19) yes
C24 . P2 C25 . 103.9(2) yes
Cu1 . P2 C31 . 113.93(17) yes
C24 . P2 C31 . 105.5(2) yes
C25 . P2 C31 . 103.3(2) yes
Cu1 . P3 C37 . 108.88(19) yes
Cu1 . P3 C43 . 119.71(18) yes
C37 . P3 C43 . 103.6(2) yes
Cu1 . P3 C49 . 117.12(18) yes
C37 . P3 C49 . 105.0(3) yes
C43 . P3 C49 . 100.9(2) yes
C60 . P4 C61 . 102.7(3) yes
C60 . P4 C67 . 102.7(3) yes
C61 . P4 C67 . 101.4(3) yes
P1 . C1 C2 . 116.9(6) yes
P1 . C1 C6 . 123.4(6) yes
C2 . C1 C6 . 119.8(7) yes
C1 . C2 C3 . 120.2(7) yes
C1 . C2 H21 . 119.8 no
C3 . C2 H21 . 120.0 no
C2 . C3 C4 . 119.5(7) yes
C2 . C3 H31 . 119.5 no
C4 . C3 H31 . 121.0 no
C3 . C4 C5 . 120.9(8) yes
C3 . C4 H41 . 119.4 no
C5 . C4 H41 . 119.8 no
C4 . C5 C6 . 120.2(7) yes
C4 . C5 H51 . 120.8 no
C6 . C5 H51 . 118.9 no
C5 . C6 C1 . 119.4(8) yes
C5 . C6 H61 . 120.4 no
C1 . C6 H61 . 120.2 no
P1 . C7 C8 . 117.8(8) yes
P1 . C7 C12 . 123.3(8) yes
C8 . C7 C12 . 118.9(10) yes
C7 . C8 C9 . 121.0(10) yes
C7 . C8 H81 . 118.7 no
C9 . C8 H81 . 120.3 no
C8 . C9 C10 . 119.4(10) yes
C8 . C9 H91 . 120.0 no
C10 . C9 H91 . 120.6 no
C9 . C10 C11 . 121.9(10) yes
C9 . C10 H101 . 119.4 no
C11 . C10 H101 . 118.7 no
C10 . C11 C12 . 118.0(10) yes
C10 . C11 H111 . 121.5 no
C12 . C11 H111 . 120.4 no
C11 . C12 C7 . 120.6(10) yes
C11 . C12 H121 . 120.0 no
C7 . C12 H121 . 119.3 no
P1 . C13 C14 . 122.1(5) yes
P1 . C13 C18 . 121.2(4) yes
C14 . C13 C18 . 116.7(5) yes
C13 . C14 C15 . 121.0(6) yes
C13 . C14 H141 . 119.0 no
C15 . C14 H141 . 120.0 no
C14 . C15 C16 . 120.8(6) yes
C14 . C15 H151 . 119.8 no
C16 . C15 H151 . 119.5 no
C15 . C16 C17 . 119.4(6) yes
C15 . C16 H161 . 120.6 no
C17 . C16 H161 . 120.0 no
C16 . C17 C18 . 119.4(6) yes
C16 . C17 H171 . 120.9 no
C18 . C17 H171 . 119.7 no
C17 . C18 C13 . 122.6(5) yes
C17 . C18 O1 . 118.6(5) yes
C13 . C18 O1 . 118.7(5) yes
C20 . C19 C24 . 120.8(5) yes
C20 . C19 O1 . 124.2(5) yes
C24 . C19 O1 . 114.9(5) yes
C19 . C20 C21 . 119.3(6) yes
C19 . C20 H201 . 120.5 no
C21 . C20 H201 . 120.3 no
C20 . C21 C22 . 120.8(6) yes
C20 . C21 H211 . 119.7 no
C22 . C21 H211 . 119.5 no
C21 . C22 C23 . 120.3(6) yes
C21 . C22 H221 . 119.8 no
C23 . C22 H221 . 119.9 no
C22 . C23 C24 . 119.9(6) yes
C22 . C23 H231 . 120.8 no
C24 . C23 H231 . 119.3 no
P2 . C24 C19 . 116.6(4) yes
P2 . C24 C23 . 124.3(4) yes
C19 . C24 C23 . 118.9(5) yes
P2 . C25 C26 . 118.1(4) yes
P2 . C25 C30 . 122.6(4) yes
C26 . C25 C30 . 119.0(5) yes
C25 . C26 C27 . 120.2(6) yes
C25 . C26 H261 . 119.5 no
C27 . C26 H261 . 120.3 no
C26 . C27 C28 . 120.5(6) yes
C26 . C27 H271 . 119.3 no
C28 . C27 H271 . 120.2 no
C27 . C28 C29 . 119.7(6) yes
C27 . C28 H281 . 120.5 no
C29 . C28 H281 . 119.8 no
C28 . C29 C30 . 120.6(6) yes
C28 . C29 H291 . 120.1 no
C30 . C29 H291 . 119.3 no
C25 . C30 C29 . 120.0(6) yes
C25 . C30 H301 . 119.6 no
C29 . C30 H301 . 120.4 no
P2 . C31 C32 . 121.4(4) yes
P2 . C31 C36 . 118.5(4) yes
C32 . C31 C36 . 120.0(5) yes
C31 . C32 C33 . 120.2(5) yes
C31 . C32 H321 . 119.9 no
C33 . C32 H321 . 119.9 no
C32 . C33 C34 . 119.0(6) yes
C32 . C33 H331 . 120.1 no
C34 . C33 H331 . 120.9 no
C33 . C34 C35 . 120.5(6) yes
C33 . C34 H341 . 119.4 no
C35 . C34 H341 . 120.1 no
C34 . C35 C36 . 120.2(6) yes
C34 . C35 H351 . 119.7 no
C36 . C35 H351 . 120.1 no
C35 . C36 C31 . 119.9(5) yes
C35 . C36 H361 . 120.6 no
C31 . C36 H361 . 119.4 no
P3 . C37 C38 . 119.7(4) yes
P3 . C37 C42 . 121.3(4) yes
C38 . C37 C42 . 118.8(6) yes
C37 . C38 C39 . 119.8(6) yes
C37 . C38 H381 . 120.1 no
C39 . C38 H381 . 120.1 no
C38 . C39 C40 . 120.8(6) yes
C38 . C39 H391 . 119.3 no
C40 . C39 H391 . 119.9 no
C39 . C40 C41 . 119.6(6) yes
C39 . C40 H401 . 120.2 no
C41 . C40 H401 . 120.1 no
C40 . C41 C42 . 119.7(7) yes
C40 . C41 H411 . 120.1 no
C42 . C41 H411 . 120.2 no
C41 . C42 C37 . 121.3(6) yes
C41 . C42 H421 . 119.7 no
C37 . C42 H421 . 119.0 no
P3 . C43 C44 . 119.1(4) yes
P3 . C43 C48 . 122.5(4) yes
C44 . C43 C48 . 118.4(5) yes
C43 . C44 C45 . 121.3(5) yes
C43 . C44 H441 . 119.5 no
C45 . C44 H441 . 119.2 no
C44 . C45 C46 . 119.2(6) yes
C44 . C45 H451 . 120.4 no
C46 . C45 H451 . 120.4 no
C45 . C46 C47 . 120.4(6) yes
C45 . C46 H461 . 119.5 no
C47 . C46 H461 . 120.1 no
C46 . C47 C48 . 120.0(6) yes
C46 . C47 H471 . 120.1 no
C48 . C47 H471 . 119.9 no
C47 . C48 C43 . 120.6(6) yes
C47 . C48 H481 . 120.1 no
C43 . C48 H481 . 119.3 no
P3 . C49 C50 . 125.8(5) yes
P3 . C49 C54 . 116.0(4) yes
C50 . C49 C54 . 118.0(5) yes
C49 . C50 C51 . 120.9(6) yes
C49 . C50 H501 . 120.0 no
C51 . C50 H501 . 119.1 no
C50 . C51 C52 . 120.0(6) yes
C50 . C51 H511 . 119.8 no
C52 . C51 H511 . 120.2 no
C51 . C52 C53 . 121.0(6) yes
C51 . C52 H521 . 118.9 no
C53 . C52 H521 . 120.1 no
C52 . C53 C54 . 118.8(6) yes
C52 . C53 H531 . 121.1 no
C54 . C53 H531 . 120.1 no
C49 . C54 C53 . 121.4(5) yes
C49 . C54 O2 . 115.7(5) yes
C53 . C54 O2 . 122.9(5) yes
C56 . C55 C60 . 123.5(6) yes
C56 . C55 O2 . 119.9(6) yes
C60 . C55 O2 . 116.4(5) yes
C55 . C56 C57 . 118.2(6) yes
C55 . C56 H561 . 121.2 no
C57 . C56 H561 . 120.6 no
C56 . C57 C58 . 119.7(6) yes
C56 . C57 H571 . 120.0 no
C58 . C57 H571 . 120.3 no
C57 . C58 C59 . 121.1(6) yes
C57 . C58 H581 . 119.5 no
C59 . C58 H581 . 119.4 no
C58 . C59 C60 . 121.3(6) yes
C58 . C59 H591 . 119.3 no
C60 . C59 H591 . 119.4 no
P4 . C60 C59 . 124.7(5) yes
P4 . C60 C55 . 119.0(4) yes
C59 . C60 C55 . 116.2(6) yes
P4 . C61 C62 . 124.0(5) yes
P4 . C61 C66 . 118.2(5) yes
C62 . C61 C66 . 117.4(6) yes
C61 . C62 C63 . 121.8(7) yes
C61 . C62 H621 . 119.3 no
C63 . C62 H621 . 118.9 no
C62 . C63 C64 . 118.8(7) yes
C62 . C63 H631 . 119.9 no
C64 . C63 H631 . 121.3 no
C63 . C64 C65 . 121.2(7) yes
C63 . C64 H641 . 118.8 no
C65 . C64 H641 . 120.1 no
C64 . C65 C66 . 118.6(7) yes
C64 . C65 H651 . 121.4 no
C66 . C65 H651 . 120.0 no
C65 . C66 C61 . 122.2(6) yes
C65 . C66 H661 . 119.5 no
C61 . C66 H661 . 118.3 no
P4 . C67 C68 . 124.5(5) yes
P4 . C67 C72 . 116.5(4) yes
C68 . C67 C72 . 119.0(5) yes
C67 . C68 C69 . 119.6(6) yes
C67 . C68 H681 . 119.7 no
C69 . C68 H681 . 120.7 no
C68 . C69 C70 . 120.8(6) yes
C68 . C69 H691 . 119.3 no
C70 . C69 H691 . 119.9 no
C69 . C70 C71 . 119.9(6) yes
C69 . C70 H701 . 120.0 no
C71 . C70 H701 . 120.1 no
C70 . C71 C72 . 119.7(6) yes
C70 . C71 H711 . 120.0 no
C72 . C71 H711 . 120.4 no
C71 . C72 C67 . 120.9(6) yes
C71 . C72 H721 . 119.9 no
C67 . C72 H721 . 119.2 no
C18 . O1 C19 . 117.8(4) yes
C55 . O2 C54 . 120.6(5) yes
F2 6_555 B1 F1 6_555 111.0(7) yes
F2 6_555 B1 F1 . 115.7(8) yes
F1 6_555 B1 F1 . 119.8(11) yes
F2 6_555 B1 F2 . 75.9(10) yes
F1 6_555 B1 F2 . 115.6(8) yes
F1 . B1 F2 . 111.0(7) yes
F4 6_655 B2 F3 6_655 108.5(4) yes
F4 6_655 B2 F3 . 104.8(4) yes
F3 6_655 B2 F3 . 107.8(6) yes
F4 6_655 B2 F4 . 121.9(6) yes
F3 6_655 B2 F4 . 104.8(4) yes
F3 . B2 F4 . 108.4(4) yes

loop_
_geom_bond_atom_site_label_1
_geom_bond_atom_site_label_2
_geom_bond_site_symmetry_2
_geom_bond_distance
_geom_bond_publ_flag
Cu1 P1 . 2.2741(15) yes
Cu1 P2 . 2.2594(14) yes
Cu1 P3 . 2.2630(14) yes
P1 C1 . 1.803(8) yes
P1 C7 . 1.808(10) yes
P1 C13 . 1.816(6) yes
P2 C24 . 1.816(5) yes
P2 C25 . 1.814(6) yes
P2 C31 . 1.810(5) yes
P3 C37 . 1.818(6) yes
P3 C43 . 1.826(5) yes
P3 C49 . 1.812(6) yes
P4 C60 . 1.838(6) yes
P4 C61 . 1.828(6) yes
P4 C67 . 1.829(6) yes
C1 C2 . 1.378(11) yes
C1 C6 . 1.378(11) yes
C2 C3 . 1.389(11) yes
C2 H21 . 0.939 no
C3 C4 . 1.365(10) yes
C3 H31 . 0.924 no
C4 C5 . 1.359(11) yes
C4 H41 . 0.937 no
C5 C6 . 1.393(10) yes
C5 H51 . 0.942 no
C6 H61 . 0.939 no
C7 C8 . 1.375(13) yes
C7 C12 . 1.395(13) yes
C8 C9 . 1.395(13) yes
C8 H81 . 0.923 no
C9 C10 . 1.350(13) yes
C9 H91 . 0.936 no
C10 C11 . 1.398(13) yes
C10 H101 . 0.944 no
C11 C12 . 1.397(13) yes
C11 H111 . 0.950 no
C12 H121 . 0.937 no
C13 C14 . 1.411(8) yes
C13 C18 . 1.374(8) yes
C14 C15 . 1.369(10) yes
C14 H141 . 0.928 no
C15 C16 . 1.377(10) yes
C15 H151 . 0.934 no
C16 C17 . 1.380(9) yes
C16 H161 . 0.933 no
C17 C18 . 1.382(8) yes
C17 H171 . 0.935 no
C18 O1 . 1.399(6) yes
C19 C20 . 1.382(8) yes
C19 C24 . 1.393(8) yes
C19 O1 . 1.371(6) yes
C20 C21 . 1.363(9) yes
C20 H201 . 0.936 no
C21 C22 . 1.373(10) yes
C21 H211 . 0.928 no
C22 C23 . 1.381(8) yes
C22 H221 . 0.935 no
C23 C24 . 1.378(8) yes
C23 H231 . 0.935 no
C25 C26 . 1.389(8) yes
C25 C30 . 1.387(8) yes
C26 C27 . 1.377(9) yes
C26 H261 . 0.945 no
C27 C28 . 1.377(10) yes
C27 H271 . 0.936 no
C28 C29 . 1.367(10) yes
C28 H281 . 0.932 no
C29 C30 . 1.387(8) yes
C29 H291 . 0.930 no
C30 H301 . 0.932 no
C31 C32 . 1.385(7) yes
C31 C36 . 1.372(7) yes
C32 C33 . 1.388(8) yes
C32 H321 . 0.940 no
C33 C34 . 1.383(9) yes
C33 H331 . 0.935 no
C34 C35 . 1.376(9) yes
C34 H341 . 0.923 no
C35 C36 . 1.379(8) yes
C35 H351 . 0.931 no
C36 H361 . 0.934 no
C37 C38 . 1.386(8) yes
C37 C42 . 1.365(8) yes
C38 C39 . 1.382(9) yes
C38 H381 . 0.937 no
C39 C40 . 1.354(10) yes
C39 H391 . 0.933 no
C40 C41 . 1.382(10) yes
C40 H401 . 0.931 no
C41 C42 . 1.372(10) yes
C41 H411 . 0.938 no
C42 H421 . 0.935 no
C43 C44 . 1.374(8) yes
C43 C48 . 1.376(8) yes
C44 C45 . 1.384(8) yes
C44 H441 . 0.941 no
C45 C46 . 1.376(9) yes
C45 H451 . 0.928 no
C46 C47 . 1.355(9) yes
C46 H461 . 0.932 no
C47 C48 . 1.392(9) yes
C47 H471 . 0.941 no
C48 H481 . 0.935 no
C49 C50 . 1.376(7) yes
C49 C54 . 1.387(8) yes
C50 C51 . 1.380(8) yes
C50 H501 . 0.937 no
C51 C52 . 1.356(10) yes
C51 H511 . 0.934 no
C52 C53 . 1.373(9) yes
C52 H521 . 0.935 no
C53 C54 . 1.380(8) yes
C53 H531 . 0.938 no
C54 O2 . 1.384(7) yes
C55 C56 . 1.392(9) yes
C55 C60 . 1.376(8) yes
C55 O2 . 1.387(7) yes
C56 C57 . 1.384(10) yes
C56 H561 . 0.940 no
C57 C58 . 1.367(10) yes
C57 H571 . 0.940 no
C58 C59 . 1.372(9) yes
C58 H581 . 0.927 no
C59 C60 . 1.399(8) yes
C59 H591 . 0.937 no
C61 C62 . 1.365(9) yes
C61 C66 . 1.374(9) yes
C62 C63 . 1.388(9) yes
C62 H621 . 0.932 no
C63 C64 . 1.370(11) yes
C63 H631 . 0.925 no
C64 C65 . 1.356(11) yes
C64 H641 . 0.935 no
C65 C66 . 1.386(9) yes
C65 H651 . 0.934 no
C66 H661 . 0.931 no
C67 C68 . 1.389(8) yes
C67 C72 . 1.384(8) yes
C68 C69 . 1.387(9) yes
C68 H681 . 0.936 no
C69 C70 . 1.376(10) yes
C69 H691 . 0.936 no
C70 C71 . 1.373(10) yes
C70 H701 . 0.941 no
C71 C72 . 1.388(8) yes
C71 H711 . 0.931 no
C72 H721 . 0.937 no
B1 F2 6_555 1.372(12) yes
B1 F1 6_555 1.305(13) yes
B1 F1 . 1.305(13) yes
B1 F2 . 1.371(12) yes
B2 F4 6_655 1.370(7) yes
B2 F3 6_655 1.349(7) yes
B2 F3 . 1.352(7) yes
B2 F4 . 1.370(7) yes
